data_7213946
loop_
_publ_author_name
'Guo, Huadong'
'Guo, Xianmin'
'Zou, Hengye'
'Qi, Yanjuan'
'Chen, Ruizhan'

_publ_section_title
;
 Syntheses, structures and luminescent properties of seven metal--organic
 frameworks constructed with a rigid bis(imidazole) ligand and versatile
 carboxylate acids
;
_journal_issue 11
_journal_name_full CrystEngComm
_journal_page_first 2176
_journal_paper_doi 10.1039/c3ce42339e
_journal_volume 16
_journal_year 2014
_chemical_formula_moiety 'C81 H66 Cd3 N12 O15'
_chemical_formula_sum 'C81 H66 Cd3 N12 O15'
_chemical_formula_weight 1784.66
_chemical_melting_point ?
_chemical_name_systematic
;
 ?
;
_space_group_IT_number 2
_symmetry_cell_setting triclinic
_symmetry_space_group_name_Hall '-P 1'
_symmetry_space_group_name_H-M 'P -1'
_atom_sites_solution_hydrogens geom
_atom_sites_solution_primary direct
_atom_sites_solution_secondary difmap
_audit_creation_method SHELXL-97
_cell_angle_alpha 110.202(5)
_cell_angle_beta 91.837(5)
_cell_angle_gamma 109.065(5)
_cell_formula_units_Z 2
_cell_length_a 13.698(5)
_cell_length_b 16.879(5)
_cell_length_c 18.153(5)
_cell_measurement_reflns_used 14318
_cell_measurement_temperature 293(2)
_cell_measurement_theta_max 26.02
_cell_measurement_theta_min 1.61
_cell_volume 3673(2)
_computing_cell_refinement 'Bruker SMART'
_computing_data_collection 'Bruker SMART'
_computing_data_reduction 'Bruker SAINT'
_computing_molecular_graphics SHELXP-97
_computing_publication_material SHELXTL
_computing_structure_refinement 'SHELXL-97 (Sheldrick, 1997)'
_computing_structure_solution 'SHELXS-97 (Sheldrick, 1990)'
_diffrn_ambient_temperature 293(2)
_diffrn_detector_area_resol_mean 9.00cm
_diffrn_measured_fraction_theta_full 0.984
_diffrn_measured_fraction_theta_max 0.984
_diffrn_measurement_device_type 'CCD area detector'
_diffrn_measurement_method 'phi and omega scans'
_diffrn_radiation_monochromator graphite
_diffrn_radiation_source 'fine-focus sealed tube'
_diffrn_radiation_type MoK\a
_diffrn_radiation_wavelength 0.71069
_diffrn_reflns_av_R_equivalents 0.0213
_diffrn_reflns_av_sigmaI/netI 0.0470
_diffrn_reflns_limit_h_max 16
_diffrn_reflns_limit_h_min -16
_diffrn_reflns_limit_k_max 15
_diffrn_reflns_limit_k_min -20
_diffrn_reflns_limit_l_max 22
_diffrn_reflns_limit_l_min -21
_diffrn_reflns_number 20509
_diffrn_reflns_theta_full 26.07
_diffrn_reflns_theta_max 26.07
_diffrn_reflns_theta_min 1.21
_diffrn_standards_decay_% none
_diffrn_standards_interval_count none
_diffrn_standards_interval_time none
_diffrn_standards_number none
_exptl_absorpt_coefficient_mu 0.939
_exptl_absorpt_correction_T_max 0.804
_exptl_absorpt_correction_T_min 0.758
_exptl_absorpt_correction_type empirical
_exptl_absorpt_process_details SADABS
_exptl_crystal_colour yellow
_exptl_crystal_density_diffrn 1.614
_exptl_crystal_density_method 'not measured'
_exptl_crystal_description block
_exptl_crystal_F_000 1800
_exptl_crystal_size_max 0.30
_exptl_crystal_size_mid 0.28
_exptl_crystal_size_min 0.24
_refine_diff_density_max 1.890
_refine_diff_density_min -1.089
_refine_diff_density_rms 0.096
_refine_ls_extinction_method none
_refine_ls_goodness_of_fit_ref 1.025
_refine_ls_hydrogen_treatment mixed
_refine_ls_matrix_type full
_refine_ls_number_parameters 980
_refine_ls_number_reflns 14318
_refine_ls_number_restraints 0
_refine_ls_restrained_S_all 1.025
_refine_ls_R_factor_all 0.0542
_refine_ls_R_factor_gt 0.0408
_refine_ls_shift/su_max 0.002
_refine_ls_shift/su_mean 0.000
_refine_ls_structure_factor_coef Fsqd
_refine_ls_weighting_details 'calc w=1/[\s^2^(Fo^2^)+(0.0428P)^2^+6.1346P] where P=(Fo^2^+2Fc^2^)/3'
_refine_ls_weighting_scheme calc
_refine_ls_wR_factor_gt 0.0942
_refine_ls_wR_factor_ref 0.1032
_reflns_number_gt 11526
_reflns_number_total 14318
_reflns_threshold_expression >2sigma(I)
_cod_data_source_file c3ce42339e.txt
_cod_data_source_block 7
_cod_depositor_comments
;
The following automatic conversions were performed:

'_chemical_melting_point' value 'not measured' was changed to '?' -
the value is undefined or not given.

Automatic conversion script
Id: cif_fix_values 2281 2013-09-26 08:29:07Z andrius 
;
_cod_original_sg_symbol_H-M p-1
_cod_database_code 7213946

loop_
_symmetry_equiv_pos_as_xyz
'x, y, z'
'-x, -y, -z'

loop_
_atom_site_label
_atom_site_type_symbol
_atom_site_fract_x
_atom_site_fract_y
_atom_site_fract_z
_atom_site_U_iso_or_equiv
_atom_site_adp_type
_atom_site_occupancy
_atom_site_symmetry_multiplicity
_atom_site_calc_flag
_atom_site_refinement_flags
C1 C -0.5615(3) 0.1502(3) 0.5325(2) 0.0325(10) Uani 1 1 d .
H1 H -0.5088 0.1374 0.5051 0.039 Uiso 1 1 calc R
C2 C -0.6586(3) 0.1350(3) 0.5003(2) 0.0319(10) Uani 1 1 d .
H2 H -0.6847 0.1091 0.4461 0.038 Uiso 1 1 calc R
C3 C -0.6490(3) 0.1951(3) 0.6269(2) 0.0262(9) Uani 1 1 d .
H3 H -0.6658 0.2189 0.6771 0.031 Uiso 1 1 calc R
C4 C -0.4657(3) 0.2156(3) 0.6727(2) 0.0255(9) Uani 1 1 d .
C5 C -0.3658(3) 0.2448(3) 0.6547(2) 0.0260(9) Uani 1 1 d .
H5 H -0.3560 0.2472 0.6049 0.031 Uiso 1 1 calc R
C6 C -0.2810(3) 0.2702(3) 0.7124(2) 0.0235(8) Uani 1 1 d .
C7 C -0.2968(3) 0.2695(3) 0.7880(2) 0.0234(8) Uani 1 1 d .
C8 C -0.3969(3) 0.2412(3) 0.8056(2) 0.0273(9) Uani 1 1 d .
H8 H -0.4070 0.2408 0.8559 0.033 Uiso 1 1 calc R
C9 C -0.4817(3) 0.2135(3) 0.7472(2) 0.0278(9) Uani 1 1 d .
H9 H -0.5494 0.1935 0.7580 0.033 Uiso 1 1 calc R
C10 C -0.1941(3) 0.2998(3) 0.8364(2) 0.0235(8) Uani 1 1 d .
C11 C -0.1171(3) 0.3182(3) 0.7898(2) 0.0272(9) Uani 1 1 d .
C12 C -0.1653(3) 0.3014(3) 0.7066(2) 0.0278(9) Uani 1 1 d .
C13 C -0.1297(3) 0.3882(3) 0.6897(3) 0.0422(12) Uani 1 1 d .
H13A H -0.1611 0.3758 0.6370 0.063 Uiso 1 1 calc R
H13B H -0.0548 0.4105 0.6939 0.063 Uiso 1 1 calc R
H13C H -0.1507 0.4329 0.7276 0.063 Uiso 1 1 calc R
C14 C -0.1387(3) 0.2276(3) 0.6428(3) 0.0410(12) Uani 1 1 d .
H14A H -0.1701 0.2186 0.5912 0.062 Uiso 1 1 calc R
H14B H -0.1651 0.1721 0.6518 0.062 Uiso 1 1 calc R
H14C H -0.0641 0.2459 0.6457 0.062 Uiso 1 1 calc R
C15 C -0.0123(3) 0.3475(3) 0.8211(2) 0.0280(9) Uani 1 1 d .
H15 H 0.0395 0.3590 0.7903 0.034 Uiso 1 1 calc R
C16 C 0.0132(3) 0.3592(3) 0.8991(2) 0.0245(9) Uani 1 1 d .
C17 C -0.0627(3) 0.3412(3) 0.9463(2) 0.0283(9) Uani 1 1 d .
H17 H -0.0431 0.3496 0.9988 0.034 Uiso 1 1 calc R
C18 C -0.1679(3) 0.3106(3) 0.9144(2) 0.0291(9) Uani 1 1 d .
H18 H -0.2197 0.2976 0.9449 0.035 Uiso 1 1 calc R
C19 C 0.1876(3) 0.4805(3) 0.9721(3) 0.0356(10) Uani 1 1 d .
H19 H 0.1712 0.5317 0.9795 0.043 Uiso 1 1 calc R
C20 C 0.2804(3) 0.4783(3) 0.9962(2) 0.0294(9) Uani 1 1 d .
H20 H 0.3397 0.5290 1.0236 0.035 Uiso 1 1 calc R
C21 C 0.1781(3) 0.3407(3) 0.9369(3) 0.0309(10) Uani 1 1 d .
H21 H 0.1522 0.2777 0.9150 0.037 Uiso 1 1 calc R
C22 C -0.0379(3) 0.0175(3) 0.6072(2) 0.0230(8) Uani 1 1 d .
C23 C 0.0259(3) 0.0267(3) 0.6816(2) 0.0215(8) Uani 1 1 d .
C24 C -0.0004(3) -0.0457(3) 0.7063(2) 0.0254(9) Uani 1 1 d .
H24 H -0.0610 -0.0958 0.6809 0.031 Uiso 1 1 calc R
C25 C 0.0625(3) -0.0441(3) 0.7683(2) 0.0265(9) Uani 1 1 d .
C26 C 0.0401(3) -0.1237(3) 0.7921(2) 0.0302(9) Uani 1 1 d .
C27 C 0.1510(3) 0.0331(3) 0.8084(2) 0.0231(8) Uani 1 1 d .
H27 H 0.1938 0.0346 0.8500 0.028 Uiso 1 1 calc R
C28 C 0.1751(3) 0.1071(3) 0.7868(2) 0.0204(8) Uani 1 1 d .
C29 C 0.1135(3) 0.1039(3) 0.7224(2) 0.0218(8) Uani 1 1 d .
H29 H 0.1308 0.1531 0.7067 0.026 Uiso 1 1 calc R
C30 C 0.2694(3) 0.1904(3) 0.8321(2) 0.0239(8) Uani 1 1 d .
C31 C -0.8163(3) 0.3464(3) 0.6506(2) 0.0339(11) Uani 1 1 d .
C32 C -0.7830(3) 0.4394(3) 0.7169(2) 0.0247(9) Uani 1 1 d .
C33 C -0.8347(3) 0.4981(3) 0.7184(2) 0.0281(9) Uani 1 1 d .
H33 H -0.8859 0.4830 0.6759 0.034 Uiso 1 1 calc R
C34 C -0.8101(3) 0.5797(3) 0.7834(3) 0.0294(9) Uani 1 1 d .
C35 C -0.7266(3) 0.6056(3) 0.8418(2) 0.0272(9) Uani 1 1 d .
H35 H -0.7083 0.6608 0.8843 0.033 Uiso 1 1 calc R
C36 C -0.6693(3) 0.5501(3) 0.8379(2) 0.0247(9) Uani 1 1 d .
C37 C -0.7011(3) 0.4653(3) 0.7773(2) 0.0248(8) Uani 1 1 d .
H37 H -0.6673 0.4255 0.7772 0.030 Uiso 1 1 calc R
C38 C -0.8746(3) 0.6379(3) 0.7940(3) 0.0351(10) Uani 1 1 d .
C39 C -0.5753(3) 0.5853(3) 0.9005(2) 0.0251(9) Uani 1 1 d .
C40 C -0.9952(4) 0.2445(3) 0.4371(3) 0.0469(13) Uani 1 1 d .
H40 H -0.9347 0.2934 0.4431 0.056 Uiso 1 1 calc R
C41 C -1.0881(4) 0.2236(3) 0.3929(3) 0.0452(13) Uani 1 1 d .
H41 H -1.1033 0.2547 0.3634 0.054 Uiso 1 1 calc R
C42 C -1.1010(3) 0.1250(3) 0.4485(2) 0.0268(9) Uani 1 1 d .
H42 H -1.1286 0.0756 0.4632 0.032 Uiso 1 1 calc R
C43 C -1.2641(3) 0.1021(3) 0.3662(2) 0.0285(9) Uani 1 1 d .
C44 C -1.2961(3) 0.0966(3) 0.2909(3) 0.0310(10) Uani 1 1 d .
H44 H -1.2476 0.1190 0.2616 0.037 Uiso 1 1 calc R
C45 C -1.4017(3) 0.0570(3) 0.2603(2) 0.0289(9) Uani 1 1 d .
C46 C -1.4742(3) 0.0239(3) 0.3050(2) 0.0266(9) Uani 1 1 d .
C47 C -1.4407(3) 0.0266(3) 0.3783(2) 0.0301(9) Uani 1 1 d .
H47 H -1.4887 0.0018 0.4067 0.036 Uiso 1 1 calc R
C48 C -1.3348(3) 0.0666(3) 0.4098(2) 0.0310(10) Uani 1 1 d .
H48 H -1.3115 0.0696 0.4597 0.037 Uiso 1 1 calc R
C49 C -1.5797(3) -0.0105(3) 0.2591(2) 0.0274(9) Uani 1 1 d .
C50 C -1.5694(3) -0.0018(3) 0.1858(2) 0.0293(9) Uani 1 1 d .
C51 C -1.4555(3) 0.0422(3) 0.1793(2) 0.0320(10) Uani 1 1 d .
C52 C -1.4203(4) -0.0209(4) 0.1118(3) 0.0464(13) Uani 1 1 d .
H52A H -1.3483 0.0090 0.1095 0.070 Uiso 1 1 calc R
H52B H -1.4628 -0.0365 0.0622 0.070 Uiso 1 1 calc R
H52C H -1.4277 -0.0749 0.1214 0.070 Uiso 1 1 calc R
C53 C -1.4366(4) 0.1311(4) 0.1684(3) 0.0482(13) Uani 1 1 d .
H53A H -1.3643 0.1574 0.1646 0.072 Uiso 1 1 calc R
H53B H -1.4537 0.1719 0.2132 0.072 Uiso 1 1 calc R
H53C H -1.4798 0.1202 0.1207 0.072 Uiso 1 1 calc R
C54 C -1.6588(3) -0.0310(3) 0.1301(3) 0.0317(10) Uani 1 1 d .
H54 H -1.6536 -0.0260 0.0809 0.038 Uiso 1 1 calc R
C55 C -1.7554(3) -0.0676(3) 0.1499(2) 0.0300(10) Uani 1 1 d .
C56 C -1.7652(3) -0.0742(3) 0.2237(3) 0.0338(10) Uani 1 1 d .
H56 H -1.8313 -0.0981 0.2358 0.041 Uiso 1 1 calc R
C57 C -1.6768(3) -0.0451(3) 0.2792(3) 0.0318(10) Uani 1 1 d .
H57 H -1.6825 -0.0488 0.3290 0.038 Uiso 1 1 calc R
C58 C 0.2700(3) 0.1793(3) 1.0761(2) 0.0328(10) Uani 1 1 d .
H58 H 0.2332 0.1341 1.0278 0.039 Uiso 1 1 calc R
C59 C 0.2665(3) 0.1705(3) 1.1477(3) 0.0361(11) Uani 1 1 d .
H59 H 0.2269 0.1200 1.1576 0.043 Uiso 1 1 calc R
C60 C 0.3715(3) 0.3056(3) 1.1619(2) 0.0312(10) Uani 1 1 d .
H60 H 0.4179 0.3651 1.1854 0.037 Uiso 1 1 calc R
C61 C 0.3650(3) 0.2764(3) 1.2863(2) 0.0290(9) Uani 1 1 d .
C62 C 0.2915(3) 0.2660(3) 1.3357(2) 0.0317(10) Uani 1 1 d .
H62 H 0.2205 0.2395 1.3148 0.038 Uiso 1 1 calc R
C63 C 0.3242(3) 0.2953(3) 1.4174(2) 0.0309(10) Uani 1 1 d .
H63 H 0.2756 0.2894 1.4516 0.037 Uiso 1 1 calc R
C64 C 0.4307(3) 0.3335(3) 1.4466(2) 0.0265(9) Uani 1 1 d .
C65 C 0.5043(3) 0.3408(3) 1.3953(2) 0.0266(9) Uani 1 1 d .
C66 C 0.4718(3) 0.3131(3) 1.3146(2) 0.0275(9) Uani 1 1 d .
H66 H 0.5202 0.3189 1.2802 0.033 Uiso 1 1 calc R
C67 C 0.6152(3) 0.3806(3) 1.4395(2) 0.0282(9) Uani 1 1 d .
C68 C 0.6682(4) 0.3100(4) 1.4169(3) 0.0432(12) Uani 1 1 d .
H68A H 0.7384 0.3369 1.4456 0.065 Uiso 1 1 calc R
H68B H 0.6699 0.2896 1.3608 0.065 Uiso 1 1 calc R
H68C H 0.6295 0.2596 1.4302 0.065 Uiso 1 1 calc R
C69 C 0.6811(4) 0.4656(3) 1.4257(3) 0.0415(12) Uani 1 1 d .
H69A H 0.7508 0.4885 1.4546 0.062 Uiso 1 1 calc R
H69B H 0.6500 0.5108 1.4439 0.062 Uiso 1 1 calc R
H69C H 0.6839 0.4506 1.3699 0.062 Uiso 1 1 calc R
C70 C 0.5954(3) 0.4036(3) 1.5246(2) 0.0261(9) Uani 1 1 d .
C71 C 0.4885(3) 0.3735(3) 1.5284(2) 0.0266(9) Uani 1 1 d .
C72 C 0.4549(3) 0.3887(3) 1.6017(2) 0.0294(9) Uani 1 1 d .
H72 H 0.3840 0.3670 1.6045 0.035 Uiso 1 1 calc R
C73 C 0.5287(3) 0.4369(3) 1.6708(2) 0.0299(9) Uani 1 1 d .
H73 H 0.5075 0.4483 1.7204 0.036 Uiso 1 1 calc R
C74 C 0.6347(3) 0.4678(3) 1.6652(2) 0.0254(9) Uani 1 1 d .
C75 C 0.6697(3) 0.4508(3) 1.5926(2) 0.0272(9) Uani 1 1 d .
H75 H 0.7408 0.4706 1.5897 0.033 Uiso 1 1 calc R
C76 C -1.2046(3) 0.5948(3) 0.7429(2) 0.0284(9) Uani 1 1 d .
H76 H -1.1896 0.6173 0.7029 0.034 Uiso 1 1 calc R
C77 C -1.2845(3) 0.5097(3) 0.8066(2) 0.0327(10) Uani 1 1 d .
H77 H -1.3322 0.4651 0.8198 0.039 Uiso 1 1 calc R
C78 C -1.1962(3) 0.5754(3) 0.8530(2) 0.0336(10) Uani 1 1 d .
H78 H -1.1722 0.5833 0.9044 0.040 Uiso 1 1 calc R
C79 C -0.8610(3) 0.8497(3) 1.0144(2) 0.0321(10) Uani 1 1 d .
H79 H -0.8079 0.8355 0.9885 0.039 Uiso 1 1 calc R
C80 C -1.0092(3) 0.8599(3) 1.0380(3) 0.0424(12) Uani 1 1 d .
H80 H -1.0792 0.8538 1.0308 0.051 Uiso 1 1 calc R
C81 C -0.9432(3) 0.9050(4) 1.1079(3) 0.0449(13) Uani 1 1 d .
H81 H -0.9589 0.9346 1.1570 0.054 Uiso 1 1 calc R
N1 N -0.7137(2) 0.1636(2) 0.5597(2) 0.0289(8) Uani 1 1 d .
N2 N -0.5547(2) 0.1882(2) 0.61368(19) 0.0258(7) Uani 1 1 d .
N3 N 0.1222(2) 0.3918(2) 0.93420(19) 0.0257(7) Uani 1 1 d .
N4 N 0.2744(2) 0.3907(2) 0.97457(19) 0.0266(8) Uani 1 1 d .
N5 N 0.3354(3) 0.2642(2) 1.08522(19) 0.0308(8) Uani 1 1 d .
N6 N 0.3334(3) 0.2518(2) 1.20241(19) 0.0286(8) Uani 1 1 d .
N7 N -1.2894(3) 0.5220(2) 0.73618(19) 0.0260(7) Uani 1 1 d .
N8 N -1.1465(3) 0.6293(2) 0.8130(2) 0.0282(8) Uani 1 1 d .
N9 N -0.9575(3) 0.8244(3) 0.9790(2) 0.0341(9) Uani 1 1 d .
N10 N -0.8485(3) 0.8985(2) 1.0924(2) 0.0324(8) Uani 1 1 d .
N11 N -1.1556(3) 0.1471(2) 0.4004(2) 0.0294(8) Uani 1 1 d .
N12 N -1.0038(3) 0.1825(2) 0.4718(2) 0.0306(8) Uani 1 1 d .
O1 O 0.3053(2) 0.24689(19) 0.80145(15) 0.0272(6) Uani 1 1 d .
O2 O 0.3041(2) 0.19645(18) 0.90051(16) 0.0336(7) Uani 1 1 d .
O3 O 0.1149(2) -0.1296(2) 0.8292(2) 0.0394(8) Uani 1 1 d .
O4 O -0.0507(2) -0.1812(2) 0.77595(19) 0.0369(7) Uani 1 1 d .
O5 O -0.0081(2) 0.0795(2) 0.58081(16) 0.0306(7) Uani 1 1 d .
O6 O -0.1177(2) -0.05266(19) 0.57624(16) 0.0292(7) Uani 1 1 d .
O7 O -0.5127(2) 0.54247(18) 0.89184(16) 0.0281(6) Uani 1 1 d .
O8 O -0.5591(2) 0.65736(19) 0.95861(16) 0.0317(7) Uani 1 1 d .
O9 O -0.8721(3) 0.6883(2) 0.8644(2) 0.0474(9) Uani 1 1 d .
O10 O -0.9294(3) 0.6343(2) 0.7358(2) 0.0485(9) Uiso 1 1 d .
O11 O -0.8114(3) 0.3376(3) 0.5811(3) 0.0701(12) Uiso 1 1 d .
O12 O -0.8367(3) 0.2802(2) 0.6694(2) 0.0606(11) Uani 1 1 d .
OW1 O -1.0626(5) 0.5528(4) 0.5938(4) 0.1136(19) Uiso 1 1 d .
OW2 O -1.0199(18) 0.4266(16) 0.5250(15) 0.498(13) Uiso 1 1 d .
OW3 O 0.4752(2) 0.38074(18) 0.89585(16) 0.0270(6) Uani 1 1 d .
Cd1 Cd -0.87661(2) 0.168189(19) 0.543917(16) 0.02180(8) Uani 1 1 d .
Cd2 Cd 0.39515(2) 0.331154(19) 0.994284(16) 0.02330(8) Uani 1 1 d .
Cd3 Cd -0.99439(2) 0.74324(2) 0.845044(18) 0.02792(8) Uani 1 1 d .

loop_
_atom_site_aniso_label
_atom_site_aniso_U_11
_atom_site_aniso_U_22
_atom_site_aniso_U_33
_atom_site_aniso_U_23
_atom_site_aniso_U_13
_atom_site_aniso_U_12
C1 0.026(2) 0.041(3) 0.022(2) 0.0015(18) 0.0025(17) 0.013(2)
C2 0.025(2) 0.039(3) 0.020(2) -0.0005(18) -0.0007(16) 0.0090(19)
C3 0.0154(19) 0.031(2) 0.025(2) 0.0032(17) 0.0005(15) 0.0070(17)
C4 0.0157(19) 0.026(2) 0.027(2) 0.0026(17) -0.0025(15) 0.0071(16)
C5 0.0177(19) 0.032(2) 0.023(2) 0.0042(17) 0.0021(15) 0.0086(17)
C6 0.0162(19) 0.027(2) 0.025(2) 0.0060(17) 0.0030(15) 0.0085(16)
C7 0.0179(19) 0.024(2) 0.025(2) 0.0046(16) -0.0018(15) 0.0088(16)
C8 0.0189(19) 0.037(2) 0.023(2) 0.0081(18) 0.0022(16) 0.0104(18)
C9 0.0139(18) 0.034(2) 0.033(2) 0.0107(18) 0.0037(16) 0.0073(17)
C10 0.0202(19) 0.024(2) 0.024(2) 0.0060(16) 0.0032(16) 0.0084(16)
C11 0.019(2) 0.028(2) 0.028(2) 0.0049(17) -0.0004(16) 0.0068(17)
C12 0.0120(18) 0.041(3) 0.026(2) 0.0110(18) 0.0011(15) 0.0060(17)
C13 0.021(2) 0.061(3) 0.049(3) 0.032(3) 0.001(2) 0.009(2)
C14 0.025(2) 0.060(3) 0.032(2) 0.007(2) 0.0063(19) 0.018(2)
C15 0.0170(19) 0.035(2) 0.030(2) 0.0119(18) 0.0041(16) 0.0068(18)
C16 0.0139(18) 0.027(2) 0.030(2) 0.0089(17) -0.0006(15) 0.0055(16)
C17 0.027(2) 0.035(2) 0.022(2) 0.0091(18) -0.0004(16) 0.0117(19)
C18 0.021(2) 0.038(2) 0.026(2) 0.0101(18) 0.0062(16) 0.0095(18)
C19 0.025(2) 0.031(2) 0.048(3) 0.014(2) -0.0022(19) 0.0071(19)
C20 0.021(2) 0.031(2) 0.032(2) 0.0128(18) 0.0003(17) 0.0028(18)
C21 0.021(2) 0.029(2) 0.034(2) 0.0046(18) -0.0024(17) 0.0065(18)
C22 0.0167(19) 0.028(2) 0.0180(19) 0.0008(16) -0.0014(15) 0.0083(17)
C23 0.0172(18) 0.025(2) 0.0182(19) 0.0043(15) 0.0006(15) 0.0062(16)
C24 0.0156(18) 0.025(2) 0.024(2) 0.0047(16) -0.0055(15) -0.0016(16)
C25 0.024(2) 0.026(2) 0.026(2) 0.0094(17) 0.0032(16) 0.0053(17)
C26 0.026(2) 0.032(2) 0.029(2) 0.0119(18) 0.0014(17) 0.0058(19)
C27 0.0195(19) 0.026(2) 0.0187(19) 0.0067(16) -0.0009(15) 0.0049(17)
C28 0.0157(18) 0.022(2) 0.0152(18) 0.0016(15) 0.0021(14) 0.0027(16)
C29 0.0193(19) 0.024(2) 0.0177(18) 0.0059(15) 0.0007(15) 0.0044(16)
C30 0.0197(19) 0.023(2) 0.021(2) 0.0016(16) -0.0006(15) 0.0062(17)
C31 0.022(2) 0.042(3) 0.0135(19) 0.0072(18) 0.0024(16) -0.0158(19)
C32 0.0157(18) 0.027(2) 0.0206(19) 0.0078(16) 0.0019(15) -0.0041(16)
C33 0.0157(19) 0.035(2) 0.029(2) 0.0182(19) -0.0034(16) -0.0023(17)
C34 0.020(2) 0.034(2) 0.035(2) 0.0177(19) 0.0010(17) 0.0053(18)
C35 0.022(2) 0.024(2) 0.028(2) 0.0078(17) -0.0037(16) 0.0020(17)
C36 0.0167(19) 0.025(2) 0.024(2) 0.0086(17) -0.0049(15) -0.0015(16)
C37 0.0192(19) 0.024(2) 0.025(2) 0.0075(16) -0.0006(15) 0.0022(16)
C38 0.022(2) 0.041(3) 0.045(3) 0.023(2) -0.0019(19) 0.007(2)
C39 0.0186(19) 0.025(2) 0.026(2) 0.0107(17) -0.0043(16) 0.0010(17)
C40 0.033(3) 0.036(3) 0.067(4) 0.027(3) -0.014(2) 0.001(2)
C41 0.033(3) 0.036(3) 0.066(3) 0.029(2) -0.014(2) 0.003(2)
C42 0.025(2) 0.026(2) 0.024(2) 0.0030(17) -0.0034(16) 0.0103(18)
C43 0.022(2) 0.026(2) 0.029(2) 0.0036(17) -0.0050(17) 0.0062(17)
C44 0.022(2) 0.038(2) 0.031(2) 0.0118(19) 0.0001(17) 0.0099(19)
C45 0.024(2) 0.035(2) 0.027(2) 0.0074(18) -0.0007(17) 0.0139(19)
C46 0.022(2) 0.026(2) 0.026(2) 0.0026(17) -0.0027(16) 0.0094(17)
C47 0.027(2) 0.032(2) 0.025(2) 0.0047(18) 0.0001(17) 0.0083(19)
C48 0.029(2) 0.033(2) 0.023(2) 0.0036(18) -0.0060(17) 0.0094(19)
C49 0.024(2) 0.023(2) 0.026(2) 0.0016(17) -0.0039(16) 0.0063(17)
C50 0.023(2) 0.028(2) 0.030(2) 0.0035(18) -0.0029(17) 0.0095(18)
C51 0.021(2) 0.043(3) 0.026(2) 0.0084(19) -0.0048(17) 0.0087(19)
C52 0.035(3) 0.073(4) 0.025(2) 0.007(2) -0.0020(19) 0.025(3)
C53 0.036(3) 0.055(3) 0.053(3) 0.031(3) -0.005(2) 0.005(2)
C54 0.026(2) 0.034(2) 0.027(2) 0.0039(18) -0.0054(17) 0.0093(19)
C55 0.021(2) 0.029(2) 0.029(2) -0.0005(18) -0.0074(17) 0.0088(18)
C56 0.023(2) 0.034(2) 0.033(2) 0.0033(19) 0.0010(18) 0.0072(19)
C57 0.028(2) 0.033(2) 0.028(2) 0.0069(18) -0.0006(17) 0.0084(19)
C58 0.030(2) 0.029(2) 0.025(2) 0.0052(18) -0.0069(17) -0.0004(19)
C59 0.035(2) 0.028(2) 0.031(2) 0.0082(19) -0.0073(19) -0.002(2)
C60 0.039(2) 0.023(2) 0.024(2) 0.0081(17) -0.0042(18) 0.0029(19)
C61 0.036(2) 0.026(2) 0.020(2) 0.0080(17) -0.0026(17) 0.0066(19)
C62 0.026(2) 0.035(2) 0.031(2) 0.0170(19) -0.0011(18) 0.0016(19)
C63 0.027(2) 0.036(2) 0.027(2) 0.0153(19) 0.0033(17) 0.0047(19)
C64 0.028(2) 0.025(2) 0.023(2) 0.0106(17) 0.0036(17) 0.0037(18)
C65 0.027(2) 0.028(2) 0.021(2) 0.0095(17) 0.0015(16) 0.0047(18)
C66 0.027(2) 0.031(2) 0.021(2) 0.0097(17) 0.0022(16) 0.0062(18)
C67 0.024(2) 0.033(2) 0.023(2) 0.0102(18) 0.0014(16) 0.0046(18)
C68 0.041(3) 0.056(3) 0.034(3) 0.013(2) 0.005(2) 0.024(2)
C69 0.034(2) 0.048(3) 0.031(2) 0.022(2) 0.0009(19) -0.006(2)
C70 0.026(2) 0.027(2) 0.023(2) 0.0119(17) 0.0017(16) 0.0047(18)
C71 0.023(2) 0.028(2) 0.024(2) 0.0116(17) 0.0008(16) 0.0022(17)
C72 0.023(2) 0.032(2) 0.027(2) 0.0126(18) 0.0021(17) 0.0020(18)
C73 0.027(2) 0.037(2) 0.023(2) 0.0122(18) 0.0039(17) 0.0063(19)
C74 0.024(2) 0.026(2) 0.023(2) 0.0094(17) -0.0034(16) 0.0046(17)
C75 0.0186(19) 0.031(2) 0.028(2) 0.0128(18) 0.0019(16) 0.0020(17)
C76 0.027(2) 0.030(2) 0.025(2) 0.0116(18) 0.0008(17) 0.0043(18)
C77 0.030(2) 0.039(3) 0.023(2) 0.0135(19) 0.0062(17) 0.003(2)
C78 0.028(2) 0.041(3) 0.021(2) 0.0102(19) 0.0004(17) 0.001(2)
C79 0.023(2) 0.037(2) 0.029(2) 0.0074(19) -0.0025(17) 0.0075(19)
C80 0.021(2) 0.054(3) 0.045(3) 0.011(2) 0.000(2) 0.013(2)
C81 0.026(2) 0.058(3) 0.039(3) 0.001(2) -0.001(2) 0.020(2)
N1 0.0180(16) 0.031(2) 0.0268(18) 0.0006(15) -0.0043(14) 0.0074(15)
N2 0.0164(16) 0.0284(19) 0.0242(17) 0.0020(14) -0.0011(13) 0.0064(14)
N3 0.0159(16) 0.0316(19) 0.0258(18) 0.0079(15) -0.0009(13) 0.0074(15)
N4 0.0176(16) 0.034(2) 0.0226(17) 0.0067(15) -0.0025(13) 0.0061(15)
N5 0.034(2) 0.033(2) 0.0204(17) 0.0088(15) -0.0027(14) 0.0080(17)
N6 0.0312(19) 0.0288(19) 0.0207(17) 0.0090(15) -0.0037(14) 0.0057(16)
N7 0.0231(17) 0.0259(18) 0.0212(17) 0.0069(14) 0.0000(13) 0.0015(14)
N8 0.0225(17) 0.0274(19) 0.0252(18) 0.0059(15) -0.0018(14) 0.0016(15)
N9 0.0223(18) 0.037(2) 0.034(2) 0.0109(17) -0.0061(15) 0.0039(16)
N10 0.0202(17) 0.037(2) 0.0306(19) 0.0030(16) -0.0052(14) 0.0095(16)
N11 0.0220(17) 0.0297(19) 0.0326(19) 0.0099(16) -0.0054(14) 0.0074(15)
N12 0.0260(18) 0.0240(18) 0.035(2) 0.0076(15) -0.0089(15) 0.0051(15)
O1 0.0220(14) 0.0274(15) 0.0211(14) 0.0062(12) -0.0010(11) -0.0012(12)
O2 0.0397(17) 0.0234(15) 0.0244(15) 0.0052(12) -0.0141(13) 0.0005(13)
O3 0.0253(16) 0.0384(18) 0.055(2) 0.0304(16) -0.0052(14) -0.0005(14)
O4 0.0244(15) 0.0349(17) 0.0454(19) 0.0224(15) -0.0067(13) -0.0034(14)
O5 0.0237(15) 0.0391(18) 0.0274(15) 0.0156(13) -0.0020(12) 0.0068(13)
O6 0.0197(14) 0.0304(16) 0.0229(14) -0.0002(12) -0.0070(11) 0.0027(12)
O7 0.0201(14) 0.0225(15) 0.0347(16) 0.0073(12) -0.0078(12) 0.0036(12)
O8 0.0265(15) 0.0258(16) 0.0287(16) 0.0001(13) -0.0118(12) 0.0043(13)
O9 0.0406(19) 0.050(2) 0.054(2) 0.0159(18) -0.0034(16) 0.0250(17)
O12 0.092(3) 0.034(2) 0.041(2) -0.0025(16) -0.019(2) 0.024(2)
OW3 0.0220(14) 0.0250(15) 0.0278(15) 0.0070(12) -0.0004(11) 0.0045(12)
Cd1 0.01565(14) 0.02202(15) 0.02039(14) 0.00265(11) -0.00427(10) 0.00394(11)
Cd2 0.01833(14) 0.02330(15) 0.02082(15) 0.00462(11) -0.00607(11) 0.00298(12)
Cd3 0.02066(15) 0.02818(17) 0.03192(17) 0.01398(13) -0.00448(12) 0.00302(13)

loop_
_atom_type_symbol
_atom_type_description
_atom_type_scat_dispersion_real
_atom_type_scat_dispersion_imag
_atom_type_scat_source
C C 0.0033 0.0016 'International Tables Vol C Tables 4.2.6.8 and 6.1.1.4'
H H 0.0000 0.0000 'International Tables Vol C Tables 4.2.6.8 and 6.1.1.4'
N N 0.0061 0.0033 'International Tables Vol C Tables 4.2.6.8 and 6.1.1.4'
O O 0.0106 0.0060 'International Tables Vol C Tables 4.2.6.8 and 6.1.1.4'
Cd Cd -0.8075 1.2024 'International Tables Vol C Tables 4.2.6.8 and 6.1.1.4'

loop_
_geom_angle_atom_site_label_1
_geom_angle_atom_site_label_2
_geom_angle_atom_site_label_3
_geom_angle
_geom_angle_site_symmetry_1
_geom_angle_site_symmetry_3
C2 C1 N2 107.0(4) . .
C2 C1 H1 126.5 . .
N2 C1 H1 126.5 . .
C1 C2 N1 109.7(4) . .
C1 C2 H2 125.2 . .
N1 C2 H2 125.2 . .
N1 C3 N2 111.3(3) . .
N1 C3 H3 124.3 . .
N2 C3 H3 124.3 . .
C5 C4 C9 121.5(4) . .
C5 C4 N2 119.5(4) . .
C9 C4 N2 119.0(3) . .
C6 C5 C4 118.5(4) . .
C6 C5 H5 120.8 . .
C4 C5 H5 120.8 . .
C5 C6 C7 120.2(4) . .
C5 C6 C12 128.6(4) . .
C7 C6 C12 111.2(3) . .
C8 C7 C6 120.7(3) . .
C8 C7 C10 131.0(4) . .
C6 C7 C10 108.3(3) . .
C9 C8 C7 119.1(4) . .
C9 C8 H8 120.5 . .
C7 C8 H8 120.5 . .
C8 C9 C4 120.0(4) . .
C8 C9 H9 120.0 . .
C4 C9 H9 120.0 . .
C18 C10 C11 121.1(4) . .
C18 C10 C7 130.5(4) . .
C11 C10 C7 108.4(3) . .
C15 C11 C10 120.3(4) . .
C15 C11 C12 128.5(4) . .
C10 C11 C12 111.2(3) . .
C6 C12 C11 100.9(3) . .
C6 C12 C13 111.8(3) . .
C11 C12 C13 111.1(4) . .
C6 C12 C14 111.5(3) . .
C11 C12 C14 111.5(3) . .
C13 C12 C14 109.8(4) . .
C12 C13 H13A 109.5 . .
C12 C13 H13B 109.5 . .
H13A C13 H13B 109.5 . .
C12 C13 H13C 109.5 . .
H13A C13 H13C 109.5 . .
H13B C13 H13C 109.5 . .
C12 C14 H14A 109.5 . .
C12 C14 H14B 109.5 . .
H14A C14 H14B 109.5 . .
C12 C14 H14C 109.5 . .
H14A C14 H14C 109.5 . .
H14B C14 H14C 109.5 . .
C16 C15 C11 118.2(4) . .
C16 C15 H15 120.9 . .
C11 C15 H15 120.9 . .
C15 C16 C17 122.2(3) . .
C15 C16 N3 119.6(4) . .
C17 C16 N3 118.2(3) . .
C18 C17 C16 119.4(4) . .
C18 C17 H17 120.3 . .
C16 C17 H17 120.3 . .
C10 C18 C17 118.7(4) . .
C10 C18 H18 120.6 . .
C17 C18 H18 120.6 . .
C20 C19 N3 106.2(4) . .
C20 C19 H19 126.9 . .
N3 C19 H19 126.9 . .
C19 C20 N4 109.9(4) . .
C19 C20 H20 125.0 . .
N4 C20 H20 125.0 . .
N4 C21 N3 111.4(4) . .
N4 C21 H21 124.3 . .
N3 C21 H21 124.3 . .
O6 C22 O5 124.5(4) . .
O6 C22 C23 116.8(4) . .
O5 C22 C23 118.7(3) . .
C24 C23 C29 119.8(3) . .
C24 C23 C22 118.9(3) . .
C29 C23 C22 121.2(4) . .
C25 C24 C23 120.7(3) . .
C25 C24 H24 119.6 . .
C23 C24 H24 119.6 . .
C24 C25 C27 119.2(4) . .
C24 C25 C26 121.7(4) . .
C27 C25 C26 119.1(4) . .
O4 C26 O3 122.1(4) . .
O4 C26 C25 120.3(4) . .
O3 C26 C25 117.6(4) . .
O4 C26 Cd3 62.0(2) . 1_645
O3 C26 Cd3 60.2(2) . 1_645
C25 C26 Cd3 175.8(3) . 1_645
C28 C27 C25 120.5(4) . .
C28 C27 H27 119.7 . .
C25 C27 H27 119.7 . .
C27 C28 C29 120.0(3) . .
C27 C28 C30 119.5(3) . .
C29 C28 C30 120.5(4) . .
C23 C29 C28 119.7(4) . .
C23 C29 H29 120.2 . .
C28 C29 H29 120.2 . .
O1 C30 O2 125.8(4) . .
O1 C30 C28 118.7(3) . .
O2 C30 C28 115.4(4) . .
O11 C31 O12 120.0(5) . .
O11 C31 C32 121.5(4) . .
O12 C31 C32 118.0(4) . .
C33 C32 C37 119.6(4) . .
C33 C32 C31 120.8(4) . .
C37 C32 C31 119.6(4) . .
C32 C33 C34 120.4(4) . .
C32 C33 H33 119.8 . .
C34 C33 H33 119.8 . .
C35 C34 C33 119.1(4) . .
C35 C34 C38 118.6(4) . .
C33 C34 C38 122.2(4) . .
C34 C35 C36 120.8(4) . .
C34 C35 H35 119.6 . .
C36 C35 H35 119.6 . .
C37 C36 C35 119.4(3) . .
C37 C36 C39 122.8(4) . .
C35 C36 C39 117.8(3) . .
C36 C37 C32 120.3(4) . .
C36 C37 H37 119.9 . .
C32 C37 H37 119.9 . .
O10 C38 O9 122.7(4) . .
O10 C38 C34 121.0(4) . .
O9 C38 C34 116.2(4) . .
O10 C38 Cd3 69.9(3) . .
O9 C38 Cd3 53.0(2) . .
C34 C38 Cd3 167.8(3) . .
O8 C39 O7 122.0(3) . .
O8 C39 C36 119.0(4) . .
O7 C39 C36 119.0(4) . .
O8 C39 Cd2 58.17(19) . 2_567
O7 C39 Cd2 64.15(19) . 2_567
C36 C39 Cd2 171.6(3) . 2_567
C41 C40 N12 109.6(4) . .
C41 C40 H40 125.2 . .
N12 C40 H40 125.2 . .
C40 C41 N11 106.2(4) . .
C40 C41 H41 126.9 . .
N11 C41 H41 126.9 . .
N12 C42 N11 111.3(4) . .
N12 C42 H42 124.4 . .
N11 C42 H42 124.4 . .
C44 C43 C48 121.6(4) . .
C44 C43 N11 119.1(4) . .
C48 C43 N11 119.3(4) . .
C45 C44 C43 118.5(4) . .
C45 C44 H44 120.8 . .
C43 C44 H44 120.8 . .
C44 C45 C46 120.4(4) . .
C44 C45 C51 128.2(4) . .
C46 C45 C51 111.4(3) . .
C47 C46 C45 120.3(4) . .
C47 C46 C49 131.4(4) . .
C45 C46 C49 108.3(4) . .
C46 C47 C48 119.7(4) . .
C46 C47 H47 120.2 . .
C48 C47 H47 120.2 . .
C43 C48 C47 119.4(4) . .
C43 C48 H48 120.3 . .
C47 C48 H48 120.3 . .
C57 C49 C50 121.7(4) . .
C57 C49 C46 130.3(4) . .
C50 C49 C46 108.0(4) . .
C49 C50 C54 119.5(4) . .
C49 C50 C51 111.9(3) . .
C54 C50 C51 128.6(4) . .
C53 C51 C50 111.3(4) . .
C53 C51 C45 111.7(4) . .
C50 C51 C45 100.4(3) . .
C53 C51 C52 110.2(4) . .
C50 C51 C52 111.8(4) . .
C45 C51 C52 111.1(4) . .
C51 C52 H52A 109.5 . .
C51 C52 H52B 109.5 . .
H52A C52 H52B 109.5 . .
C51 C52 H52C 109.5 . .
H52A C52 H52C 109.5 . .
H52B C52 H52C 109.5 . .
C51 C53 H53A 109.5 . .
C51 C53 H53B 109.5 . .
H53A C53 H53B 109.5 . .
C51 C53 H53C 109.5 . .
H53A C53 H53C 109.5 . .
H53B C53 H53C 109.5 . .
C55 C54 C50 118.4(4) . .
C55 C54 H54 120.8 . .
C50 C54 H54 120.8 . .
C54 C55 C56 121.8(4) . .
C54 C55 N10 119.5(4) . 1_444
C56 C55 N10 118.7(4) . 1_444
C57 C56 C55 120.0(4) . .
C57 C56 H56 120.0 . .
C55 C56 H56 120.0 . .
C49 C57 C56 118.5(4) . .
C49 C57 H57 120.8 . .
C56 C57 H57 120.8 . .
C59 C58 N5 110.4(4) . .
C59 C58 H58 124.8 . .
N5 C58 H58 124.8 . .
C58 C59 N6 105.8(4) . .
C58 C59 H59 127.1 . .
N6 C59 H59 127.1 . .
N5 C60 N6 112.1(4) . .
N5 C60 H60 123.9 . .
N6 C60 H60 123.9 . .
C62 C61 C66 122.2(4) . .
C62 C61 N6 120.8(4) . .
C66 C61 N6 117.0(4) . .
C61 C62 C63 119.6(4) . .
C61 C62 H62 120.2 . .
C63 C62 H62 120.2 . .
C64 C63 C62 118.7(4) . .
C64 C63 H63 120.6 . .
C62 C63 H63 120.6 . .
C63 C64 C65 120.9(4) . .
C63 C64 C71 131.4(4) . .
C65 C64 C71 107.7(3) . .
C66 C65 C64 120.3(4) . .
C66 C65 C67 127.9(4) . .
C64 C65 C67 111.8(3) . .
C65 C66 C61 118.2(4) . .
C65 C66 H66 120.9 . .
C61 C66 H66 120.9 . .
C65 C67 C70 100.6(3) . .
C65 C67 C69 112.1(4) . .
C70 C67 C69 111.2(4) . .
C65 C67 C68 111.0(4) . .
C70 C67 C68 111.2(4) . .
C69 C67 C68 110.4(4) . .
C67 C68 H68A 109.5 . .
C67 C68 H68B 109.5 . .
H68A C68 H68B 109.5 . .
C67 C68 H68C 109.5 . .
H68A C68 H68C 109.5 . .
H68B C68 H68C 109.5 . .
C67 C69 H69A 109.5 . .
C67 C69 H69B 109.5 . .
H69A C69 H69B 109.5 . .
C67 C69 H69C 109.5 . .
H69A C69 H69C 109.5 . .
H69B C69 H69C 109.5 . .
C75 C70 C71 121.5(4) . .
C75 C70 C67 126.8(4) . .
C71 C70 C67 111.7(3) . .
C72 C71 C70 120.1(4) . .
C72 C71 C64 131.9(4) . .
C70 C71 C64 108.0(3) . .
C71 C72 C73 119.2(4) . .
C71 C72 H72 120.4 . .
C73 C72 H72 120.4 . .
C72 C73 C74 119.4(4) . .
C72 C73 H73 120.3 . .
C74 C73 H73 120.3 . .
C75 C74 C73 122.1(4) . .
C75 C74 N7 118.2(3) . 1_756
C73 C74 N7 119.6(3) . 1_756
C70 C75 C74 117.6(4) . .
C70 C75 H75 121.2 . .
C74 C75 H75 121.2 . .
N8 C76 N7 111.2(4) . .
N8 C76 H76 124.4 . .
N7 C76 H76 124.4 . .
C78 C77 N7 105.9(4) . .
C78 C77 H77 127.1 . .
N7 C77 H77 127.1 . .
C77 C78 N8 110.1(4) . .
C77 C78 H78 124.9 . .
N8 C78 H78 124.9 . .
N9 C79 N10 111.7(4) . .
N9 C79 H79 124.1 . .
N10 C79 H79 124.1 . .
C81 C80 N9 109.8(4) . .
C81 C80 H80 125.1 . .
N9 C80 H80 125.1 . .
C80 C81 N10 106.4(4) . .
C80 C81 H81 126.8 . .
N10 C81 H81 126.8 . .
C3 N1 C2 105.7(3) . .
C3 N1 Cd1 127.2(3) . .
C2 N1 Cd1 126.8(3) . .
C3 N2 C1 106.3(3) . .
C3 N2 C4 126.7(3) . .
C1 N2 C4 127.0(3) . .
C21 N3 C19 106.9(3) . .
C21 N3 C16 126.2(3) . .
C19 N3 C16 126.9(3) . .
C21 N4 C20 105.6(3) . .
C21 N4 Cd2 123.1(3) . .
C20 N4 Cd2 131.3(3) . .
C60 N5 C58 105.0(4) . .
C60 N5 Cd2 122.1(3) . .
C58 N5 Cd2 132.6(3) . .
C60 N6 C59 106.7(3) . .
C60 N6 C61 124.6(3) . .
C59 N6 C61 128.6(4) . .
C76 N7 C77 107.3(3) . .
C76 N7 C74 124.1(3) . 1_354
C77 N7 C74 128.5(3) . 1_354
C76 N8 C78 105.4(3) . .
C76 N8 Cd3 122.6(3) . .
C78 N8 Cd3 131.7(3) . .
C79 N9 C80 105.2(4) . .
C79 N9 Cd3 117.3(3) . .
C80 N9 Cd3 137.5(3) . .
C79 N10 C81 106.9(4) . .
C79 N10 C55 126.7(4) . 1_666
C81 N10 C55 126.2(4) . 1_666
C42 N11 C41 106.9(3) . .
C42 N11 C43 126.9(4) . .
C41 N11 C43 126.1(4) . .
C42 N12 C40 105.9(4) . .
C42 N12 Cd1 125.0(3) . .
C40 N12 Cd1 128.8(3) . .
C30 O2 Cd2 120.3(3) . .
C26 O3 Cd3 91.5(2) . 1_645
C26 O4 Cd3 89.8(3) . 1_645
C22 O5 Cd1 146.9(3) . 1_655
C22 O6 Cd1 121.7(2) . 2_456
C39 O7 Cd2 87.8(2) . 2_567
C39 O8 Cd2 94.3(2) . 2_567
C38 O9 Cd3 100.2(3) . .
C38 O10 Cd3 83.4(3) . .
C31 O11 Cd1 88.6(3) . .
C31 O12 Cd1 99.1(3) . .
O5 Cd1 N12 85.26(12) 1_455 .
O5 Cd1 N1 120.10(12) 1_455 .
N12 Cd1 N1 149.67(13) . .
O5 Cd1 O12 90.58(14) 1_455 .
N12 Cd1 O12 108.14(13) . .
N1 Cd1 O12 89.26(13) . .
O5 Cd1 O6 94.24(10) 1_455 2_456
N12 Cd1 O6 83.60(11) . 2_456
N1 Cd1 O6 78.50(10) . 2_456
O12 Cd1 O6 167.67(12) . 2_456
O5 Cd1 O11 130.01(13) 1_455 .
N12 Cd1 O11 78.78(13) . .
N1 Cd1 O11 94.15(13) . .
O12 Cd1 O11 51.86(14) . .
O6 Cd1 O11 129.84(13) 2_456 .
O2 Cd2 N4 92.58(12) . .
O2 Cd2 O8 113.07(10) . 2_567
N4 Cd2 O8 152.99(11) . 2_567
O2 Cd2 N5 85.98(12) . .
N4 Cd2 N5 104.72(13) . .
O8 Cd2 N5 86.15(12) 2_567 .
O2 Cd2 OW3 89.95(10) . .
N4 Cd2 OW3 85.74(11) . .
O8 Cd2 OW3 85.97(10) 2_567 .
N5 Cd2 OW3 168.92(11) . .
O2 Cd2 O7 166.41(10) . 2_567
N4 Cd2 O7 100.00(11) . 2_567
O8 Cd2 O7 55.49(9) 2_567 2_567
N5 Cd2 O7 85.87(11) . 2_567
OW3 Cd2 O7 96.04(10) . 2_567
O2 Cd2 C39 139.72(12) . 2_567
N4 Cd2 C39 127.70(12) . 2_567
O8 Cd2 C39 27.51(11) 2_567 2_567
N5 Cd2 C39 83.73(12) . 2_567
OW3 Cd2 C39 92.81(11) . 2_567
O7 Cd2 C39 28.08(11) 2_567 2_567
N8 Cd3 O9 106.31(13) . .
N8 Cd3 N9 110.70(13) . .
O9 Cd3 N9 86.53(13) . .
N8 Cd3 O3 150.38(12) . 1_465
O9 Cd3 O3 97.37(12) . 1_465
N9 Cd3 O3 87.88(13) . 1_465
N8 Cd3 O4 94.49(12) . 1_465
O9 Cd3 O4 145.82(13) . 1_465
N9 Cd3 O4 111.46(13) . 1_465
O3 Cd3 O4 56.50(10) 1_465 1_465
N8 Cd3 O10 86.64(12) . .
O9 Cd3 O10 53.49(12) . .
N9 Cd3 O10 139.89(12) . .
O3 Cd3 O10 93.62(12) 1_465 .
O4 Cd3 O10 102.43(12) 1_465 .
N8 Cd3 C26 122.57(13) . 1_465
O9 Cd3 C26 123.28(13) . 1_465
N9 Cd3 C26 100.07(13) . 1_465
O3 Cd3 C26 28.33(11) 1_465 1_465
O4 Cd3 C26 28.20(11) 1_465 1_465
O10 Cd3 C26 99.89(12) . 1_465
N8 Cd3 C38 96.09(13) . .
O9 Cd3 C38 26.75(12) . .
N9 Cd3 C38 113.28(13) . .
O3 Cd3 C38 97.29(13) 1_465 .
O4 Cd3 C38 126.34(13) 1_465 .
O10 Cd3 C38 26.78(12) . .
C26 Cd3 C38 114.81(14) 1_465 .

loop_
_geom_bond_atom_site_label_1
_geom_bond_atom_site_label_2
_geom_bond_distance
_geom_bond_site_symmetry_2
C1 C2 1.341(6) .
C1 N2 1.375(5) .
C1 H1 0.9300 .
C2 N1 1.377(5) .
C2 H2 0.9300 .
C3 N1 1.317(5) .
C3 N2 1.356(5) .
C3 H3 0.9300 .
C4 C5 1.386(5) .
C4 C9 1.388(6) .
C4 N2 1.434(5) .
C5 C6 1.384(5) .
C5 H5 0.9300 .
C6 C7 1.400(6) .
C6 C12 1.518(5) .
C7 C8 1.384(5) .
C7 C10 1.467(5) .
C8 C9 1.383(5) .
C8 H8 0.9300 .
C9 H9 0.9300 .
C10 C18 1.384(6) .
C10 C11 1.396(6) .
C11 C15 1.385(5) .
C11 C12 1.523(5) .
C12 C13 1.527(6) .
C12 C14 1.534(6) .
C13 H13A 0.9600 .
C13 H13B 0.9600 .
C13 H13C 0.9600 .
C14 H14A 0.9600 .
C14 H14B 0.9600 .
C14 H14C 0.9600 .
C15 C16 1.376(6) .
C15 H15 0.9300 .
C16 C17 1.392(6) .
C16 N3 1.449(5) .
C17 C18 1.391(5) .
C17 H17 0.9300 .
C18 H18 0.9300 .
C19 C20 1.346(6) .
C19 N3 1.375(5) .
C19 H19 0.9300 .
C20 N4 1.366(5) .
C20 H20 0.9300 .
C21 N4 1.318(5) .
C21 N3 1.338(5) .
C21 H21 0.9300 .
C22 O6 1.252(5) .
C22 O5 1.253(5) .
C22 C23 1.519(5) .
C23 C24 1.387(6) .
C23 C29 1.394(5) .
C24 C25 1.383(5) .
C24 H24 0.9300 .
C25 C27 1.397(5) .
C25 C26 1.490(6) .
C26 O4 1.252(5) .
C26 O3 1.258(5) .
C26 Cd3 2.650(4) 1_645
C27 C28 1.380(5) .
C27 H27 0.9300 .
C28 C29 1.395(5) .
C28 C30 1.506(5) .
C29 H29 0.9300 .
C30 O1 1.241(5) .
C30 O2 1.273(5) .
C31 O11 1.225(5) .
C31 O12 1.228(6) .
C31 C32 1.520(6) .
C32 C33 1.387(6) .
C32 C37 1.387(5) .
C33 C34 1.398(6) .
C33 H33 0.9300 .
C34 C35 1.378(5) .
C34 C38 1.493(6) .
C35 C36 1.393(6) .
C35 H35 0.9300 .
C36 C37 1.387(5) .
C36 C39 1.498(5) .
C37 H37 0.9300 .
C38 O10 1.249(5) .
C38 O9 1.259(6) .
C38 Cd3 2.753(5) .
C39 O8 1.251(5) .
C39 O7 1.272(5) .
C39 Cd2 2.700(4) 2_567
C40 C41 1.355(6) .
C40 N12 1.372(6) .
C40 H40 0.9300 .
C41 N11 1.374(6) .
C41 H41 0.9300 .
C42 N12 1.315(5) .
C42 N11 1.350(5) .
C42 H42 0.9300 .
C43 C44 1.384(6) .
C43 C48 1.385(6) .
C43 N11 1.432(5) .
C44 C45 1.382(6) .
C44 H44 0.9300 .
C45 C46 1.399(6) .
C45 C51 1.525(5) .
C46 C47 1.375(6) .
C46 C49 1.470(5) .
C47 C48 1.388(6) .
C47 H47 0.9300 .
C48 H48 0.9300 .
C49 C57 1.384(6) .
C49 C50 1.395(6) .
C50 C54 1.395(5) .
C50 C51 1.521(6) .
C51 C53 1.520(7) .
C51 C52 1.530(6) .
C52 H52A 0.9600 .
C52 H52B 0.9600 .
C52 H52C 0.9600 .
C53 H53A 0.9600 .
C53 H53B 0.9600 .
C53 H53C 0.9600 .
C54 C55 1.383(6) .
C54 H54 0.9300 .
C55 C56 1.388(6) .
C55 N10 1.440(5) 1_444
C56 C57 1.385(6) .
C56 H56 0.9300 .
C57 H57 0.9300 .
C58 C59 1.358(6) .
C58 N5 1.368(5) .
C58 H58 0.9300 .
C59 N6 1.374(5) .
C59 H59 0.9300 .
C60 N5 1.315(5) .
C60 N6 1.347(5) .
C60 H60 0.9300 .
C61 C62 1.380(6) .
C61 C66 1.388(6) .
C61 N6 1.443(5) .
C62 C63 1.396(6) .
C62 H62 0.9300 .
C63 C64 1.387(6) .
C63 H63 0.9300 .
C64 C65 1.400(6) .
C64 C71 1.473(5) .
C65 C66 1.383(5) .
C65 C67 1.511(5) .
C66 H66 0.9300 .
C67 C70 1.514(6) .
C67 C69 1.534(6) .
C67 C68 1.536(6) .
C68 H68A 0.9600 .
C68 H68B 0.9600 .
C68 H68C 0.9600 .
C69 H69A 0.9600 .
C69 H69B 0.9600 .
C69 H69C 0.9600 .
C70 C75 1.380(5) .
C70 C71 1.396(6) .
C71 C72 1.389(6) .
C72 C73 1.392(6) .
C72 H72 0.9300 .
C73 C74 1.393(6) .
C73 H73 0.9300 .
C74 C75 1.386(6) .
C74 N7 1.435(5) 1_756
C75 H75 0.9300 .
C76 N8 1.309(5) .
C76 N7 1.352(5) .
C76 H76 0.9300 .
C77 C78 1.348(6) .
C77 N7 1.367(5) .
C77 H77 0.9300 .
C78 N8 1.378(5) .
C78 H78 0.9300 .
C79 N9 1.315(5) .
C79 N10 1.341(5) .
C79 H79 0.9300 .
C80 C81 1.348(6) .
C80 N9 1.375(6) .
C80 H80 0.9300 .
C81 N10 1.367(5) .
C81 H81 0.9300 .
N1 Cd1 2.270(3) .
N4 Cd2 2.274(3) .
N5 Cd2 2.333(4) .
N7 C74 1.435(5) 1_354
N8 Cd3 2.216(3) .
N9 Cd3 2.283(4) .
N10 C55 1.440(5) 1_666
N12 Cd1 2.270(3) .
O2 Cd2 2.227(3) .
O3 Cd3 2.299(3) 1_645
O4 Cd3 2.340(3) 1_645
O5 Cd1 2.223(3) 1_655
O6 Cd1 2.349(3) 2_456
O7 Cd2 2.432(3) 2_567
O8 Cd2 2.301(3) 2_567
O9 Cd3 2.234(3) .
O10 Cd3 2.602(3) .
O11 Cd1 2.527(4) .
O12 Cd1 2.309(3) .
OW3 Cd2 2.378(3) .
Cd1 O5 2.223(3) 1_455
Cd1 O6 2.349(3) 2_456
Cd2 O8 2.301(3) 2_567
Cd2 O7 2.432(3) 2_567
Cd2 C39 2.700(4) 2_567
Cd3 O3 2.299(3) 1_465
Cd3 O4 2.340(3) 1_465
Cd3 C26 2.650(4) 1_465

loop_
_geom_torsion_atom_site_label_1
_geom_torsion_atom_site_label_2
_geom_torsion_atom_site_label_3
_geom_torsion_atom_site_label_4
_geom_torsion
_geom_torsion_site_symmetry_1
_geom_torsion_site_symmetry_4
N2 C1 C2 N1 0.6(5) . .
C9 C4 C5 C6 1.5(6) . .
N2 C4 C5 C6 -179.5(4) . .
C4 C5 C6 C7 -2.5(6) . .
C4 C5 C6 C12 177.9(4) . .
C5 C6 C7 C8 1.8(6) . .
C12 C6 C7 C8 -178.5(4) . .
C5 C6 C7 C10 -179.6(4) . .
C12 C6 C7 C10 0.1(5) . .
C6 C7 C8 C9 -0.1(6) . .
C10 C7 C8 C9 -178.3(4) . .
C7 C8 C9 C4 -0.9(6) . .
C5 C4 C9 C8 0.2(6) . .
N2 C4 C9 C8 -178.8(4) . .
C8 C7 C10 C18 -1.5(7) . .
C6 C7 C10 C18 -179.9(4) . .
C8 C7 C10 C11 178.1(4) . .
C6 C7 C10 C11 -0.3(5) . .
C18 C10 C11 C15 0.2(6) . .
C7 C10 C11 C15 -179.4(4) . .
C18 C10 C11 C12 -180.0(4) . .
C7 C10 C11 C12 0.4(5) . .
C5 C6 C12 C11 179.8(4) . .
C7 C6 C12 C11 0.1(4) . .
C5 C6 C12 C13 61.6(6) . .
C7 C6 C12 C13 -118.0(4) . .
C5 C6 C12 C14 -61.7(6) . .
C7 C6 C12 C14 118.6(4) . .
C15 C11 C12 C6 179.5(4) . .
C10 C11 C12 C6 -0.3(4) . .
C15 C11 C12 C13 -61.8(6) . .
C10 C11 C12 C13 118.4(4) . .
C15 C11 C12 C14 61.0(6) . .
C10 C11 C12 C14 -118.8(4) . .
C10 C11 C15 C16 -1.1(6) . .
C12 C11 C15 C16 179.1(4) . .
C11 C15 C16 C17 1.0(6) . .
C11 C15 C16 N3 -178.6(4) . .
C15 C16 C17 C18 -0.1(6) . .
N3 C16 C17 C18 179.5(4) . .
C11 C10 C18 C17 0.7(6) . .
C7 C10 C18 C17 -179.7(4) . .
C16 C17 C18 C10 -0.7(6) . .
N3 C19 C20 N4 -0.1(5) . .
O6 C22 C23 C24 6.7(5) . .
O5 C22 C23 C24 -173.3(4) . .
O6 C22 C23 C29 -177.3(3) . .
O5 C22 C23 C29 2.7(5) . .
C29 C23 C24 C25 -3.5(6) . .
C22 C23 C24 C25 172.6(4) . .
C23 C24 C25 C27 2.8(6) . .
C23 C24 C25 C26 -175.5(4) . .
C24 C25 C26 O4 -23.4(6) . .
C27 C25 C26 O4 158.3(4) . .
C24 C25 C26 O3 157.5(4) . .
C27 C25 C26 O3 -20.8(6) . .
C24 C25 C26 Cd3 -146(4) . 1_645
C27 C25 C26 Cd3 35(4) . 1_645
C24 C25 C27 C28 0.3(6) . .
C26 C25 C27 C28 178.6(4) . .
C25 C27 C28 C29 -2.6(6) . .
C25 C27 C28 C30 178.5(3) . .
C24 C23 C29 C28 1.2(6) . .
C22 C23 C29 C28 -174.9(3) . .
C27 C28 C29 C23 1.8(6) . .
C30 C28 C29 C23 -179.2(3) . .
C27 C28 C30 O1 162.5(4) . .
C29 C28 C30 O1 -16.4(5) . .
C27 C28 C30 O2 -18.4(5) . .
C29 C28 C30 O2 162.7(4) . .
O11 C31 C32 C33 62.6(6) . .
O12 C31 C32 C33 -125.9(5) . .
O11 C31 C32 C37 -118.5(5) . .
O12 C31 C32 C37 53.1(6) . .
C37 C32 C33 C34 -5.0(6) . .
C31 C32 C33 C34 173.9(4) . .
C32 C33 C34 C35 6.9(6) . .
C32 C33 C34 C38 -170.0(4) . .
C33 C34 C35 C36 -2.2(6) . .
C38 C34 C35 C36 174.8(4) . .
C34 C35 C36 C37 -4.3(6) . .
C34 C35 C36 C39 176.0(4) . .
C35 C36 C37 C32 6.2(6) . .
C39 C36 C37 C32 -174.2(4) . .
C33 C32 C37 C36 -1.5(6) . .
C31 C32 C37 C36 179.5(4) . .
C35 C34 C38 O10 158.6(4) . .
C33 C34 C38 O10 -24.5(7) . .
C35 C34 C38 O9 -23.1(6) . .
C33 C34 C38 O9 153.8(4) . .
C35 C34 C38 Cd3 -49.7(16) . .
C33 C34 C38 Cd3 127.2(13) . .
C37 C36 C39 O8 -171.1(4) . .
C35 C36 C39 O8 8.5(6) . .
C37 C36 C39 O7 10.9(6) . .
C35 C36 C39 O7 -169.5(4) . .
C37 C36 C39 Cd2 121.0(19) . 2_567
C35 C36 C39 Cd2 -59(2) . 2_567
N12 C40 C41 N11 0.0(6) . .
C48 C43 C44 C45 2.0(6) . .
N11 C43 C44 C45 -176.8(4) . .
C43 C44 C45 C46 0.4(6) . .
C43 C44 C45 C51 -179.2(4) . .
C44 C45 C46 C47 -3.0(6) . .
C51 C45 C46 C47 176.6(4) . .
C44 C45 C46 C49 177.7(4) . .
C51 C45 C46 C49 -2.7(5) . .
C45 C46 C47 C48 3.3(6) . .
C49 C46 C47 C48 -177.6(4) . .
C44 C43 C48 C47 -1.7(6) . .
N11 C43 C48 C47 177.0(4) . .
C46 C47 C48 C43 -0.9(6) . .
C47 C46 C49 C57 4.7(8) . .
C45 C46 C49 C57 -176.0(4) . .
C47 C46 C49 C50 -176.4(4) . .
C45 C46 C49 C50 2.9(5) . .
C57 C49 C50 C54 -1.9(6) . .
C46 C49 C50 C54 179.2(4) . .
C57 C49 C50 C51 177.1(4) . .
C46 C49 C50 C51 -1.9(5) . .
C49 C50 C51 C53 -118.0(4) . .
C54 C50 C51 C53 60.8(6) . .
C49 C50 C51 C45 0.3(5) . .
C54 C50 C51 C45 179.1(4) . .
C49 C50 C51 C52 118.2(4) . .
C54 C50 C51 C52 -62.9(6) . .
C44 C45 C51 C53 -60.9(6) . .
C46 C45 C51 C53 119.5(4) . .
C44 C45 C51 C50 -178.9(4) . .
C46 C45 C51 C50 1.5(5) . .
C44 C45 C51 C52 62.6(6) . .
C46 C45 C51 C52 -116.9(4) . .
C49 C50 C54 C55 0.2(6) . .
C51 C50 C54 C55 -178.5(4) . .
C50 C54 C55 C56 1.3(6) . .
C50 C54 C55 N10 -177.5(4) . 1_444
C54 C55 C56 C57 -1.2(7) . .
N10 C55 C56 C57 177.7(4) 1_444 .
C50 C49 C57 C56 2.0(6) . .
C46 C49 C57 C56 -179.3(4) . .
C55 C56 C57 C49 -0.5(6) . .
N5 C58 C59 N6 -1.3(5) . .
C66 C61 C62 C63 1.8(7) . .
N6 C61 C62 C63 -176.1(4) . .
C61 C62 C63 C64 -0.7(7) . .
C62 C63 C64 C65 -1.4(7) . .
C62 C63 C64 C71 177.2(4) . .
C63 C64 C65 C66 2.5(6) . .
C71 C64 C65 C66 -176.3(4) . .
C63 C64 C65 C67 -177.5(4) . .
C71 C64 C65 C67 3.7(5) . .
C64 C65 C66 C61 -1.4(6) . .
C67 C65 C66 C61 178.6(4) . .
C62 C61 C66 C65 -0.7(7) . .
N6 C61 C66 C65 177.3(4) . .
C66 C65 C67 C70 174.8(4) . .
C64 C65 C67 C70 -5.2(5) . .
C66 C65 C67 C69 56.5(6) . .
C64 C65 C67 C69 -123.5(4) . .
C66 C65 C67 C68 -67.5(6) . .
C64 C65 C67 C68 112.5(4) . .
C65 C67 C70 C75 -172.8(4) . .
C69 C67 C70 C75 -53.9(6) . .
C68 C67 C70 C75 69.5(6) . .
C65 C67 C70 C71 5.0(5) . .
C69 C67 C70 C71 124.0(4) . .
C68 C67 C70 C71 -112.6(4) . .
C75 C70 C71 C72 -1.8(7) . .
C67 C70 C71 C72 -179.8(4) . .
C75 C70 C71 C64 174.8(4) . .
C67 C70 C71 C64 -3.2(5) . .
C63 C64 C71 C72 -2.9(8) . .
C65 C64 C71 C72 175.8(5) . .
C63 C64 C71 C70 -179.0(5) . .
C65 C64 C71 C70 -0.3(5) . .
C70 C71 C72 C73 2.2(6) . .
C64 C71 C72 C73 -173.4(4) . .
C71 C72 C73 C74 -0.8(7) . .
C72 C73 C74 C75 -1.3(7) . .
C72 C73 C74 N7 176.4(4) . 1_756
C71 C70 C75 C74 -0.2(6) . .
C67 C70 C75 C74 177.5(4) . .
C73 C74 C75 C70 1.7(6) . .
N7 C74 C75 C70 -175.9(4) 1_756 .
N7 C77 C78 N8 0.8(5) . .
N9 C80 C81 N10 0.7(6) . .
N2 C3 N1 C2 0.1(5) . .
N2 C3 N1 Cd1 -174.5(3) . .
C1 C2 N1 C3 -0.4(5) . .
C1 C2 N1 Cd1 174.1(3) . .
N1 C3 N2 C1 0.3(5) . .
N1 C3 N2 C4 -180.0(4) . .
C2 C1 N2 C3 -0.5(5) . .
C2 C1 N2 C4 179.7(4) . .
C5 C4 N2 C3 -149.6(4) . .
C9 C4 N2 C3 29.4(6) . .
C5 C4 N2 C1 30.1(6) . .
C9 C4 N2 C1 -150.9(4) . .
N4 C21 N3 C19 0.6(5) . .
N4 C21 N3 C16 -178.5(4) . .
C20 C19 N3 C21 -0.3(5) . .
C20 C19 N3 C16 178.8(4) . .
C15 C16 N3 C21 -92.7(5) . .
C17 C16 N3 C21 87.7(5) . .
C15 C16 N3 C19 88.4(5) . .
C17 C16 N3 C19 -91.2(5) . .
N3 C21 N4 C20 -0.6(5) . .
N3 C21 N4 Cd2 179.1(3) . .
C19 C20 N4 C21 0.4(5) . .
C19 C20 N4 Cd2 -179.3(3) . .
N6 C60 N5 C58 0.4(5) . .
N6 C60 N5 Cd2 -174.3(3) . .
C59 C58 N5 C60 0.6(5) . .
C59 C58 N5 Cd2 174.5(3) . .
N5 C60 N6 C59 -1.2(5) . .
N5 C60 N6 C61 175.1(4) . .
C58 C59 N6 C60 1.5(5) . .
C58 C59 N6 C61 -174.6(4) . .
C62 C61 N6 C60 129.8(5) . .
C66 C61 N6 C60 -48.3(6) . .
C62 C61 N6 C59 -54.7(6) . .
C66 C61 N6 C59 127.2(5) . .
N8 C76 N7 C77 -0.1(5) . .
N8 C76 N7 C74 -177.5(4) . 1_354
C78 C77 N7 C76 -0.4(5) . .
C78 C77 N7 C74 176.9(4) . 1_354
N7 C76 N8 C78 0.6(5) . .
N7 C76 N8 Cd3 175.4(3) . .
C77 C78 N8 C76 -0.8(5) . .
C77 C78 N8 Cd3 -175.0(3) . .
N10 C79 N9 C80 0.5(5) . .
N10 C79 N9 Cd3 178.6(3) . .
C81 C80 N9 C79 -0.7(6) . .
C81 C80 N9 Cd3 -178.2(4) . .
N9 C79 N10 C81 -0.1(6) . .
N9 C79 N10 C55 176.0(4) . 1_666
C80 C81 N10 C79 -0.4(6) . .
C80 C81 N10 C55 -176.5(4) . 1_666
N12 C42 N11 C41 0.1(5) . .
N12 C42 N11 C43 -177.6(4) . .
C40 C41 N11 C42 0.0(6) . .
C40 C41 N11 C43 177.7(4) . .
C44 C43 N11 C42 -145.2(4) . .
C48 C43 N11 C42 36.0(6) . .
C44 C43 N11 C41 37.5(6) . .
C48 C43 N11 C41 -141.2(5) . .
N11 C42 N12 C40 -0.1(5) . .
N11 C42 N12 Cd1 -174.3(3) . .
C41 C40 N12 C42 0.0(6) . .
C41 C40 N12 Cd1 174.0(3) . .
O1 C30 O2 Cd2 23.8(5) . .
C28 C30 O2 Cd2 -155.2(2) . .
O4 C26 O3 Cd3 -3.1(5) . 1_645
C25 C26 O3 Cd3 176.0(3) . 1_645
O3 C26 O4 Cd3 3.0(4) . 1_645
C25 C26 O4 Cd3 -176.0(4) . 1_645
O6 C22 O5 Cd1 -129.0(4) . 1_655
C23 C22 O5 Cd1 51.0(6) . 1_655
O5 C22 O6 Cd1 72.3(5) . 2_456
C23 C22 O6 Cd1 -107.7(3) . 2_456
O8 C39 O7 Cd2 -6.7(4) . 2_567
C36 C39 O7 Cd2 171.2(3) . 2_567
O7 C39 O8 Cd2 7.1(4) . 2_567
C36 C39 O8 Cd2 -170.8(3) . 2_567
O10 C38 O9 Cd3 5.1(5) . .
C34 C38 O9 Cd3 -173.2(3) . .
O9 C38 O10 Cd3 -4.3(4) . .
C34 C38 O10 Cd3 173.9(4) . .
O12 C31 O11 Cd1 6.7(5) . .
C32 C31 O11 Cd1 178.1(4) . .
O11 C31 O12 Cd1 -7.5(5) . .
C32 C31 O12 Cd1 -179.2(3) . .
C42 N12 Cd1 O5 -21.9(3) . 1_455
C40 N12 Cd1 O5 165.3(4) . 1_455
C42 N12 Cd1 N1 126.9(3) . .
C40 N12 Cd1 N1 -46.0(5) . .
C42 N12 Cd1 O12 -110.9(3) . .
C40 N12 Cd1 O12 76.2(4) . .
C42 N12 Cd1 O6 73.0(3) . 2_456
C40 N12 Cd1 O6 -99.9(4) . 2_456
C42 N12 Cd1 O11 -154.2(4) . .
C40 N12 Cd1 O11 32.9(4) . .
C3 N1 Cd1 O5 -72.1(4) . 1_455
C2 N1 Cd1 O5 114.4(4) . 1_455
C3 N1 Cd1 N12 144.6(3) . .
C2 N1 Cd1 N12 -28.9(5) . .
C3 N1 Cd1 O12 18.1(4) . .
C2 N1 Cd1 O12 -155.3(4) . .
C3 N1 Cd1 O6 -160.4(4) . 2_456
C2 N1 Cd1 O6 26.2(4) . 2_456
C3 N1 Cd1 O11 69.8(4) . .
C2 N1 Cd1 O11 -103.6(4) . .
C31 O12 Cd1 O5 -140.1(3) . 1_455
C31 O12 Cd1 N12 -54.9(4) . .
C31 O12 Cd1 N1 99.8(3) . .
C31 O12 Cd1 O6 106.8(6) . 2_456
C31 O12 Cd1 O11 4.0(3) . .
C31 O11 Cd1 O5 46.1(4) . 1_455
C31 O11 Cd1 N12 120.1(3) . .
C31 O11 Cd1 N1 -89.7(3) . .
C31 O11 Cd1 O12 -3.9(3) . .
C31 O11 Cd1 O6 -168.2(3) . 2_456
C30 O2 Cd2 N4 48.8(3) . .
C30 O2 Cd2 O8 -122.5(3) . 2_567
C30 O2 Cd2 N5 153.4(3) . .
C30 O2 Cd2 OW3 -36.9(3) . .
C30 O2 Cd2 O7 -153.3(4) . 2_567
C30 O2 Cd2 C39 -131.2(3) . 2_567
C21 N4 Cd2 O2 17.4(3) . .
C20 N4 Cd2 O2 -163.0(4) . .
C21 N4 Cd2 O8 179.6(3) . 2_567
C20 N4 Cd2 O8 -0.7(5) . 2_567
C21 N4 Cd2 N5 -69.1(3) . .
C20 N4 Cd2 N5 110.5(4) . .
C21 N4 Cd2 OW3 107.1(3) . .
C20 N4 Cd2 OW3 -73.2(4) . .
C21 N4 Cd2 O7 -157.5(3) . 2_567
C20 N4 Cd2 O7 22.2(4) . 2_567
C21 N4 Cd2 C39 -162.6(3) . 2_567
C20 N4 Cd2 C39 17.1(4) . 2_567
C60 N5 Cd2 O2 171.0(4) . .
C58 N5 Cd2 O2 -2.0(4) . .
C60 N5 Cd2 N4 -97.3(3) . .
C58 N5 Cd2 N4 89.6(4) . .
C60 N5 Cd2 O8 57.6(3) . 2_567
C58 N5 Cd2 O8 -115.5(4) . 2_567
C60 N5 Cd2 OW3 102.3(6) . .
C58 N5 Cd2 OW3 -70.7(7) . .
C60 N5 Cd2 O7 1.9(3) . 2_567
C58 N5 Cd2 O7 -171.1(4) . 2_567
C60 N5 Cd2 C39 30.1(3) . 2_567
C58 N5 Cd2 C39 -143.0(4) . 2_567
C76 N8 Cd3 O9 -114.4(3) . .
C78 N8 Cd3 O9 58.9(4) . .
C76 N8 Cd3 N9 153.1(3) . .
C78 N8 Cd3 N9 -33.5(4) . .
C76 N8 Cd3 O3 27.3(5) . 1_465
C78 N8 Cd3 O3 -159.3(3) . 1_465
C76 N8 Cd3 O4 38.1(3) . 1_465
C78 N8 Cd3 O4 -148.5(4) . 1_465
C76 N8 Cd3 O10 -64.1(3) . .
C78 N8 Cd3 O10 109.3(4) . .
C76 N8 Cd3 C26 35.5(4) . 1_465
C78 N8 Cd3 C26 -151.1(4) . 1_465
C76 N8 Cd3 C38 -89.2(3) . .
C78 N8 Cd3 C38 84.2(4) . .
C38 O9 Cd3 N8 70.5(3) . .
C38 O9 Cd3 N9 -179.0(3) . .
C38 O9 Cd3 O3 -91.6(3) . 1_465
C38 O9 Cd3 O4 -54.7(4) . 1_465
C38 O9 Cd3 O10 -2.5(3) . .
C38 O9 Cd3 C26 -79.2(3) . 1_465
C79 N9 Cd3 N8 137.2(3) . .
C80 N9 Cd3 N8 -45.6(5) . .
C79 N9 Cd3 O9 31.0(3) . .
C80 N9 Cd3 O9 -151.7(5) . .
C79 N9 Cd3 O3 -66.5(3) . 1_465
C80 N9 Cd3 O3 110.7(5) . 1_465
C79 N9 Cd3 O4 -119.0(3) . 1_465
C80 N9 Cd3 O4 58.2(5) . 1_465
C79 N9 Cd3 O10 26.6(4) . .
C80 N9 Cd3 O10 -156.2(4) . .
C79 N9 Cd3 C26 -92.2(3) . 1_465
C80 N9 Cd3 C26 85.1(5) . 1_465
C79 N9 Cd3 C38 30.5(4) . .
C80 N9 Cd3 C38 -152.2(5) . .
C38 O10 Cd3 N8 -110.6(3) . .
C38 O10 Cd3 O9 2.5(3) . .
C38 O10 Cd3 N9 8.0(4) . .
C38 O10 Cd3 O3 99.0(3) . 1_465
C38 O10 Cd3 O4 155.5(3) . 1_465
C38 O10 Cd3 C26 126.9(3) . 1_465
O10 C38 Cd3 N8 70.0(3) . .
O9 C38 Cd3 N8 -114.6(3) . .
C34 C38 Cd3 N8 -84.4(14) . .
O10 C38 Cd3 O9 -175.5(5) . .
C34 C38 Cd3 O9 30.2(13) . .
O10 C38 Cd3 N9 -174.4(2) . .
O9 C38 Cd3 N9 1.1(3) . .
C34 C38 Cd3 N9 31.3(15) . .
O10 C38 Cd3 O3 -83.5(3) . 1_465
O9 C38 Cd3 O3 91.9(3) . 1_465
C34 C38 Cd3 O3 122.1(14) . 1_465
O10 C38 Cd3 O4 -30.2(3) . 1_465
O9 C38 Cd3 O4 145.3(3) . 1_465
C34 C38 Cd3 O4 175.5(14) . 1_465
O9 C38 Cd3 O10 175.5(5) . .
C34 C38 Cd3 O10 -154.3(16) . .
O10 C38 Cd3 C26 -60.3(3) . 1_465
O9 C38 Cd3 C26 115.2(3) . 1_465
C34 C38 Cd3 C26 145.4(14) . 1_465
